data_7005760
loop_
_publ_author_name
'Vargas-D\'iaz, Gabriela'
'L\'opez-Sandoval, Horacio'
'V\'azquez-Palma, Adriana B.'
'Flores-Alamo, Marcos'
'Pe\~na-Hueso, Adri\'an'
'S\'anchez-Ru\'iz, Sonia A.'
'Flores-Parra, Angelina'
'Contreras, Rosalinda'
'Barba-Behrens, Norah'

_publ_section_title
;
 Stereochemistry of optically active nickel(ii) and cobalt(ii)
 coordination compounds derived from N-acetyl aminoalcohols
;
_journal_issue 37
_journal_name_full 'Dalton Transactions'
_journal_page_first 4185
_journal_paper_doi 10.1039/b705195f
_journal_year 2007
_chemical_absolute_configuration ad
_chemical_compound_source 'synthesis as described'
_chemical_formula_moiety 'C24 H32 Co1 N2 O6'
_chemical_formula_sum 'C24 H32 Co N2 O6'
_chemical_formula_weight 503.46
_chemical_name_common 'Compound X'
_chemical_name_systematic
;
[Co(N-acetyl-(+)-ephedrine)~2~]
;
_space_group_IT_number 41
_symmetry_cell_setting orthorhombic
_symmetry_Int_Tables_number 41
_symmetry_space_group_name_Hall 'C -2ac 2'
_symmetry_space_group_name_H-M 'C 2 c b'
_atom_sites_solution_hydrogens difmap
_atom_sites_solution_primary direct
_atom_sites_solution_secondary difmap
_audit_conform_dict_location ftp://ftp.iucr.org/pub/cif_core.dic
_audit_conform_dict_name cif_core.dic
_audit_conform_dict_version 2.3
_audit_creation_date 2007-02-08T14:46:45-00:00
_audit_creation_method 'WinGX routine CIF_UPDATE'
_cell_angle_alpha 90
_cell_angle_beta 90
_cell_angle_gamma 90
_cell_formula_units_Z 4
_cell_length_a 8.6971(2)
_cell_length_b 26.2558(8)
_cell_length_c 10.6396(3)
_cell_measurement_reflns_used 1579
_cell_measurement_temperature 293
_cell_measurement_theta_max 27
_cell_measurement_theta_min 1
_cell_measurement_wavelength 0.71073
_cell_volume 2429.55(12)
_computing_cell_refinement 'DENZO/SCALEPACK (Otwinowski & Minor, 1997)'
_computing_data_collection 'COLLECT (Nonius, 1997-2001).'
_computing_data_reduction 'DENZO/SCALEPACK (Otwinowski & Minor, 1997)'
_computing_molecular_graphics 'CAMERON (Watkin et al., 1996)'
_computing_publication_material 'CRYSTALS (Betteridge et al., 2003)'
_computing_structure_refinement 'CRYSTALS (Betteridge et al., 2003)'
_computing_structure_solution 'SHELXS 97 (Sheldrick, 1997)'
_diffrn_ambient_temperature 293
_diffrn_detector 'CCD plate'
_diffrn_detector_area_resol_mean 9
_diffrn_measured_fraction_theta_full 0.968
_diffrn_measured_fraction_theta_max 0.942
_diffrn_measurement_device '95mm CCD camera on \k-goniostat'
_diffrn_measurement_device_type 'Nonius KappaCCD'
_diffrn_measurement_method '\f & \w scans'
_diffrn_orient_matrix_type 'by Nonius Collect from scalepack cell'
_diffrn_orient_matrix_UB_11 -0.769215E-1
_diffrn_orient_matrix_UB_12 -0.241382E-1
_diffrn_orient_matrix_UB_13 -0.364968E-1
_diffrn_orient_matrix_UB_21 0.225985E-1
_diffrn_orient_matrix_UB_22 -0.249348E-1
_diffrn_orient_matrix_UB_23 0.686027E-1
_diffrn_orient_matrix_UB_31 -0.824196E-1
_diffrn_orient_matrix_UB_32 0.156911E-1
_diffrn_orient_matrix_UB_33 0.528723E-1
_diffrn_radiation_monochromator graphite
_diffrn_radiation_probe x-ray
_diffrn_radiation_type 'Mo K\a'
_diffrn_radiation_wavelength 0.7107
_diffrn_reflns_av_R_equivalents 0
_diffrn_reflns_av_unetI/netI 0.039
_diffrn_reflns_limit_h_max 9
_diffrn_reflns_limit_h_min -9
_diffrn_reflns_limit_k_max 34
_diffrn_reflns_limit_k_min -33
_diffrn_reflns_limit_l_max 13
_diffrn_reflns_limit_l_min -13
_diffrn_reflns_number 2619
_diffrn_reflns_theta_full 25.245
_diffrn_reflns_theta_max 27.44
_diffrn_reflns_theta_min 1.551
_diffrn_source 'Enraf Nonius FR590'
_diffrn_standards_number 0
_exptl_absorpt_coefficient_mu 0.747
_exptl_absorpt_correction_T_max 0.942
_exptl_absorpt_correction_T_min 0.8611
_exptl_absorpt_correction_type none
_exptl_crystal_colour 'light green'
_exptl_crystal_density_diffrn 1.376
_exptl_crystal_density_method 'not measured'
_exptl_crystal_description prism
_exptl_crystal_F_000 1060
_exptl_crystal_size_max 0.25
_exptl_crystal_size_mid 0.2
_exptl_crystal_size_min 0.08
_refine_diff_density_max 0.19
_refine_diff_density_min -0.25
_refine_diff_density_rms 0.194
_refine_ls_abs_structure_details 'Flack (1983), 0 Friedel-pairs'
_refine_ls_abs_structure_Flack 0.52(2)
_refine_ls_extinction_method None
_refine_ls_goodness_of_fit_ref 1.0262
_refine_ls_hydrogen_treatment refxyz
_refine_ls_matrix_type full
_refine_ls_number_parameters 199
_refine_ls_number_reflns 1799
_refine_ls_number_restraints 70
_refine_ls_restrained_S_all 1.142
_refine_ls_R_factor_all 0.0579
_refine_ls_R_factor_gt 0.0308
_refine_ls_shift/su_max 0.000142
_refine_ls_shift/su_mean 0
_refine_ls_structure_factor_coef F
_refine_ls_weighting_details
;
Method, part 1, Chebychev polynomial, (Watkin, 1994, Prince, 1982)
[weight] = 1.0/[A~0~*T~0~(x)+A~1~*T~1~(x) ... +A~n-1~]*T~n-1~(x)]
where A~i~ are the Chebychev coefficients listed below and x= Fcalc/Fmax
Method = Robust Weighting (Prince, 1982)
W = [weight] * [1-(deltaF/6*sigmaF)^2^]^2^
A~i~ are:
0.545 0.451 0.234 0.637E-01
;
_refine_ls_weighting_scheme calc
_refine_ls_wR_factor_all 0.2346
_refine_ls_wR_factor_gt 0.0379
_refine_ls_wR_factor_ref 0.0379
_reflns_number_gt 1799
_reflns_number_total 2522
_reflns_threshold_expression I>3.0\s(I)
_cod_data_source_file b705195f.txt
_cod_data_source_block publish4
_cod_depositor_comments
;
The following automatic conversions were performed:
'_symmetry_cell_setting' value 'Orthorhombic' changed to 'orthorhombic'
according to '/home/saulius/struct/CIF-dictionaries/cif_core.dic'
dictionary named 'cif_core.dic' version 2.4.1 from 2010-06-29.

Automatic conversion script
Id: cif_fix_enum 1527 2010-12-29 10:47:43Z saulius 
;
_cod_original_sg_symbol_Hall 'C -2bc 2'
_cod_original_formula_sum 'C24 H32 Co1 N2 O6'
_cod_database_code 7005760

loop_
_symmetry_equiv_pos_as_xyz
x,y,z
x+1/2,y+1/2,z
x,-y,-z
x+1/2,-y+1/2,-z
x,-y+1/2,z+1/2
x+1/2,-y+1,z+1/2
x,y+1/2,-z+1/2
x+1/2,y+1,-z+1/2

loop_
_atom_site_label
_atom_site_type_symbol
_atom_site_fract_x
_atom_site_fract_y
_atom_site_fract_z
_atom_site_U_iso_or_equiv
_atom_site_adp_type
_atom_site_occupancy
_atom_site_disorder_assembly
_atom_site_disorder_group
C7 C 0.8742(4) 0.10406(11) 0.5656(3) 0.0362 Uani 1 . .
C8 C 0.7195(4) 0.11246(11) 0.5001(3) 0.0378 Uani 1 . .
C9 C 0.5753(4) 0.06341(12) 0.6593(3) 0.0423 Uani 1 . .
C10 C 0.6818(3) 0.03152(10) 0.7419(3) 0.0378 Uani 1 . .
C12 C 0.4812(4) 0.06758(15) 0.4442(4) 0.0524 Uani 1 . .
C19 C 0.9796(4) 0.15025(11) 0.5634(3) 0.0417 Uani 1 . .
C20 C 0.9569(5) 0.18914(12) 0.6490(4) 0.0634 Uani 1 . .
C21 C 1.0552(6) 0.23112(14) 0.6491(5) 0.0853 Uani 1 . .
C22 C 1.1748(6) 0.23416(16) 0.5649(5) 0.0894 Uani 1 . .
C23 C 1.1972(5) 0.19587(17) 0.4807(4) 0.0826 Uani 1 . .
C24 C 1.1001(5) 0.15398(14) 0.4797(3) 0.061 Uani 1 . .
C26 C 0.7414(4) 0.12342(14) 0.3616(3) 0.051 Uani 1 . .
H2 H 1.020(3) 0.0526(14) 0.545(3) 0.0482 Uiso 1 . .
H7 H 0.855(2) 0.0963(8) 0.6541(16) 0.04 Uiso 1 . .
H8 H 0.669(2) 0.1418(7) 0.5419(19) 0.0417 Uiso 1 . .
H20 H 0.8761(19) 0.1876(7) 0.7077(15) 0.0696 Uiso 1 . .
H21 H 1.041(2) 0.2568(7) 0.7078(15) 0.0942 Uiso 1 . .
H22 H 1.242(2) 0.2621(7) 0.5662(16) 0.0999 Uiso 1 . .
H23 H 1.279(2) 0.1982(7) 0.4230(15) 0.0929 Uiso 1 . .
H24 H 1.116(2) 0.1279(7) 0.4218(15) 0.068 Uiso 1 . .
H91 H 0.473(2) 0.0475(8) 0.661(2) 0.0464 Uiso 1 . .
H92 H 0.572(3) 0.0981(7) 0.6917(19) 0.0455 Uiso 1 . .
H121 H 0.409(3) 0.0414(9) 0.473(3) 0.0723 Uiso 1 . .
H122 H 0.433(3) 0.1010(8) 0.450(3) 0.0732 Uiso 1 . .
H123 H 0.513(3) 0.0601(11) 0.3578(18) 0.0722 Uiso 1 . .
H261 H 0.770(4) 0.0922(8) 0.320(2) 0.0702 Uiso 1 . .
H262 H 0.823(3) 0.1485(9) 0.351(2) 0.07 Uiso 1 . .
H263 H 0.648(2) 0.1369(10) 0.327(2) 0.0702 Uiso 1 . .
N2 N 0.6205(3) 0.06616(13) 0.5241(3) 0.0366 Uani 1 . .
O2 O 0.9412(3) 0.06055(10) 0.50751(19) 0.0346 Uani 1 . .
O4 O 0.7685(4) -0.00017(7) 0.68848(15) 0.0368 Uani 1 . .
O6 O 0.6771(3) 0.03768(9) 0.85760(19) 0.0526 Uani 1 . .
Co1 Co 0.77666(15) 0 0.5 0.0298 Uani 1 . .

loop_
_atom_site_aniso_label
_atom_site_aniso_U_11
_atom_site_aniso_U_22
_atom_site_aniso_U_33
_atom_site_aniso_U_23
_atom_site_aniso_U_13
_atom_site_aniso_U_12
C7 0.0429(18) 0.0320(14) 0.0337(16) -0.0017(12) -0.0014(14) 0.0018(12)
C8 0.0383(16) 0.0355(13) 0.0397(16) -0.0019(12) -0.0053(13) 0.0072(10)
C9 0.0362(17) 0.0498(17) 0.0411(16) -0.0070(13) 0.0058(13) 0.0043(14)
C10 0.0307(16) 0.0475(16) 0.0351(14) -0.0015(12) 0.0039(12) -0.0026(13)
C12 0.037(2) 0.070(2) 0.0501(19) -0.0007(17) -0.0116(16) 0.0063(17)
C19 0.0423(19) 0.0350(15) 0.0480(17) 0.0039(13) -0.0076(15) 0.0018(13)
C20 0.073(3) 0.0455(18) 0.072(2) -0.0133(17) -0.011(2) 0.0042(19)
C21 0.101(4) 0.042(2) 0.113(4) -0.021(2) -0.029(3) 0.001(2)
C22 0.086(4) 0.047(2) 0.135(5) 0.007(3) -0.021(4) -0.020(2)
C23 0.072(3) 0.065(3) 0.111(4) 0.011(3) 0.010(3) -0.023(2)
C24 0.065(2) 0.0469(19) 0.071(2) 0.0026(16) 0.0057(19) -0.0148(18)
C26 0.058(3) 0.0505(17) 0.0442(18) 0.0069(13) -0.0078(15) 0.0069(15)
N2 0.0225(16) 0.0468(16) 0.0404(15) 0.0001(12) -0.0019(11) 0.0077(13)
O2 0.0322(12) 0.0321(12) 0.0394(13) -0.0009(9) -0.0066(9) 0.0043(10)
O4 0.0395(11) 0.0399(8) 0.0312(7) -0.0029(8) 0.0048(15) 0.0039(10)
O6 0.0406(13) 0.0838(17) 0.0335(12) -0.0096(10) 0.0021(9) 0.0086(13)
Co1 0.0272(2) 0.0346(2) 0.02753(19) -0.0022(2) 0 0

loop_
_atom_type_symbol
_atom_type_scat_dispersion_real
_atom_type_scat_dispersion_imag
_atom_type_scat_source
C 0.0033 0.0016 'International Tables Vol C 4.2.6.8 and 6.1.1.4'
H 0 0 'International Tables Vol C 4.2.6.8 and 6.1.1.4'
N 0.0061 0.0033 'International Tables Vol C 4.2.6.8 and 6.1.1.4'
O 0.0106 0.006 'International Tables Vol C 4.2.6.8 and 6.1.1.4'
Co 0.3494 0.9721 'International Tables Vol C 4.2.6.8 and 6.1.1.4'

loop_
_geom_angle_atom_site_label_1
_geom_angle_atom_site_label_2
_geom_angle_atom_site_label_3
_geom_angle
_geom_angle_site_symmetry_1
_geom_angle_site_symmetry_2
_geom_angle_site_symmetry_3
_geom_angle_publ_flag
C8 C7 C19 114.1(2) . . . yes
C8 C7 H7 108.5(13) . . . no
C19 C7 H7 106.5(12) . . . no
C8 C7 O2 106.1(2) . . . yes
C19 C7 O2 112.8(3) . . . yes
H7 C7 O2 108.8(12) . . . no
C7 C8 C26 111.1(3) . . . yes
C7 C8 H8 107.5(13) . . . no
C26 C8 H8 110.1(12) . . . no
C7 C8 N2 107.9(2) . . . yes
C26 C8 N2 112.9(3) . . . yes
H8 C8 N2 107.1(13) . . . no
C10 C9 H91 107.8(12) . . . no
C10 C9 H92 109.0(13) . . . no
H91 C9 H92 111.3(15) . . . no
C10 C9 N2 114.9(2) . . . yes
H91 C9 N2 106.3(13) . . . no
H92 C9 N2 107.6(13) . . . no
C9 C10 O4 117.8(3) . . . yes
C9 C10 O6 118.6(3) . . . yes
O4 C10 O6 123.6(3) . . . yes
H121 C12 H122 109.7(16) . . . no
H121 C12 H123 109.2(16) . . . no
H122 C12 H123 111.2(16) . . . no
H121 C12 N2 109.2(15) . . . no
H122 C12 N2 109.7(15) . . . no
H123 C12 N2 107.8(15) . . . no
C7 C19 C20 119.5(3) . . . yes
C7 C19 C24 121.7(3) . . . yes
C20 C19 C24 118.8(3) . . . yes
C19 C20 C21 119.8(4) . . . yes
C19 C20 H20 120.8(12) . . . no
C21 C20 H20 119.4(12) . . . no
C20 C21 C22 120.6(4) . . . yes
C20 C21 H21 119.5(13) . . . no
C22 C21 H21 119.9(13) . . . no
C21 C22 C23 119.6(4) . . . yes
C21 C22 H22 120.4(13) . . . no
C23 C22 H22 119.9(13) . . . no
C22 C23 C24 120.2(5) . . . yes
C22 C23 H23 119.4(13) . . . no
C24 C23 H23 120.4(13) . . . no
C23 C24 C19 121.0(4) . . . yes
C23 C24 H24 119.6(12) . . . no
C19 C24 H24 119.4(12) . . . no
C8 C26 H261 108.7(13) . . . no
C8 C26 H262 109.3(14) . . . no
H261 C26 H262 109.7(16) . . . no
C8 C26 H263 109.4(14) . . . no
H261 C26 H263 110.7(16) . . . no
H262 C26 H263 109.1(15) . . . no
C8 N2 C9 110.6(3) . . . yes
C8 N2 C12 110.4(3) . . . yes
C9 N2 C12 109.8(3) . . . yes
C8 N2 Co1 105.17(19) . . . yes
C9 N2 Co1 103.56(19) . . . yes
C12 N2 Co1 117.0(2) . . . yes
C7 O2 H2 109(3) . . . no
C7 O2 Co1 109.8(2) . . . yes
H2 O2 Co1 113(3) . . . no
C10 O4 Co1 118.1(2) . . . yes
N2 Co1 N2 104.57(16) 3_556 . . yes
N2 Co1 O2 79.83(8) 3_556 . 3_556 yes
N2 Co1 O2 174.02(11) . . 3_556 yes
N2 Co1 O2 174.02(11) 3_556 . . yes
N2 Co1 O2 79.83(8) . . . yes
O2 Co1 O2 96.09(14) 3_556 . . yes
N2 Co1 O4 95.28(11) 3_556 . . yes
N2 Co1 O4 82.24(11) . . . yes
O2 Co1 O4 93.40(9) 3_556 . . yes
O2 Co1 O4 89.30(10) . . . yes
N2 Co1 O4 82.24(11) 3_556 . 3_556 yes
N2 Co1 O4 95.28(11) . . 3_556 yes
O2 Co1 O4 89.30(10) 3_556 . 3_556 yes
O2 Co1 O4 93.40(9) . . 3_556 yes
O4 Co1 O4 176.0(2) . . 3_556 yes

loop_
_geom_bond_atom_site_label_1
_geom_bond_atom_site_label_2
_geom_bond_distance
_geom_bond_site_symmetry_1
_geom_bond_site_symmetry_2
_geom_bond_publ_flag
C7 C8 1.531(4) . . yes
C7 C19 1.520(4) . . yes
C7 H7 0.977(17) . . no
C7 O2 1.423(4) . . yes
C8 C26 1.513(4) . . yes
C8 H8 0.994(17) . . no
C8 N2 1.511(5) . . yes
C9 C10 1.527(4) . . yes
C9 H91 0.985(18) . . no
C9 H92 0.974(17) . . no
C9 N2 1.493(4) . . yes
C10 O4 1.259(4) . . yes
C10 O6 1.242(3) . . yes
C12 H121 0.977(18) . . no
C12 H122 0.974(18) . . no
C12 H123 0.979(18) . . no
C12 N2 1.481(5) . . yes
C19 C20 1.382(4) . . yes
C19 C24 1.378(5) . . yes
C20 C21 1.395(6) . . yes
C20 H20 0.941(18) . . no
C21 C22 1.376(7) . . yes
C21 H21 0.928(18) . . no
C22 C23 1.361(7) . . yes
C22 H22 0.937(18) . . no
C23 C24 1.387(5) . . yes
C23 H23 0.939(19) . . no
C24 H24 0.931(18) . . no
C26 H261 0.964(18) . . no
C26 H262 0.977(18) . . no
C26 H263 0.960(18) . . no
H2 O2 0.823(18) . . no
N2 Co1 2.220(3) . . yes
O2 Co1 2.140(3) . . yes
O4 Co1 2.0066(16) . . yes
